data_2212313
loop_
_publ_author_name
'Deng, Zhao-Peng'
'Gao, Shan'
'Chen, Peng-Gang'

_publ_section_title
;
 Hexaaquanickel(II) bis[2-(4-carboxyphenoxy)propionate] trihydrate
;
_journal_coeditor_code NG2202
_journal_issue 2
_journal_name_full 'Acta Crystallographica Section E'
_journal_page_first m553
_journal_page_last m554
_journal_paper_doi 10.1107/S1600536807002498
_journal_volume 63
_journal_year 2007
_chemical_formula_iupac '[Ni (H2 O)6] (C10 H9 O5)2, 3H2 O'
_chemical_formula_moiety 'H12 Ni O6 2+, 2(C10 H9 O5 -), 3(H2 O)'
_chemical_formula_sum 'C20 H34 Ni O19'
_chemical_formula_weight 637.18
_chemical_name_systematic
;
Hexaaquanickel(II) bis[2-(4-carboxyphenoxy)propionate] trihydrate
;
_space_group_IT_number 14
_symmetry_cell_setting monoclinic
_symmetry_space_group_name_Hall '-P 2yn'
_symmetry_space_group_name_H-M 'P 1 21/n 1'
_atom_sites_solution_hydrogens geom
_atom_sites_solution_primary direct
_atom_sites_solution_secondary difmap
_cell_angle_alpha 90.00
_cell_angle_beta 96.17(3)
_cell_angle_gamma 90.00
_cell_formula_units_Z 4
_cell_length_a 7.9771(16)
_cell_length_b 13.265(3)
_cell_length_c 27.308(6)
_cell_measurement_reflns_used 19179
_cell_measurement_temperature 295(2)
_cell_measurement_theta_max 27.46
_cell_measurement_theta_min 2.98
_cell_volume 2872.9(11)
_computing_cell_refinement RAPID-AUTO
_computing_data_collection 'RAPID-AUTO (Rigaku, 1998)'
_computing_data_reduction 'CrystalStructure (Rigaku/MSC, 2002)'
_computing_molecular_graphics 'ORTEP-II (Johnson, 1976)'
_computing_publication_material SHELXL97
_computing_structure_refinement 'SHELXL97 (Sheldrick, 1997)'
_computing_structure_solution 'SHELXS97 (Sheldrick, 1997)'
_diffrn_ambient_temperature 295(2)
_diffrn_detector_area_resol_mean 10.000
_diffrn_measured_fraction_theta_full 0.998
_diffrn_measured_fraction_theta_max 0.998
_diffrn_measurement_device_type 'Rigaku R-AXIS RAPID'
_diffrn_measurement_method \w
_diffrn_radiation_monochromator graphite
_diffrn_radiation_source 'fine-focus sealed tube'
_diffrn_radiation_type MoK\a
_diffrn_radiation_wavelength 0.71073
_diffrn_reflns_av_R_equivalents 0.0279
_diffrn_reflns_av_sigmaI/netI 0.0235
_diffrn_reflns_limit_h_max 8
_diffrn_reflns_limit_h_min -10
_diffrn_reflns_limit_k_max 17
_diffrn_reflns_limit_k_min -17
_diffrn_reflns_limit_l_max 35
_diffrn_reflns_limit_l_min -35
_diffrn_reflns_number 27742
_diffrn_reflns_theta_full 27.47
_diffrn_reflns_theta_max 27.47
_diffrn_reflns_theta_min 2.99
_diffrn_standards_decay_% 0
_diffrn_standards_interval_count 0
_diffrn_standards_interval_time 0
_diffrn_standards_number 0
_exptl_absorpt_coefficient_mu 0.757
_exptl_absorpt_correction_T_max 0.8633
_exptl_absorpt_correction_T_min 0.7722
_exptl_absorpt_correction_type multi-scan
_exptl_absorpt_process_details '(ABSCOR; Higashi, 1995)'
_exptl_crystal_colour green
_exptl_crystal_density_diffrn 1.473
_exptl_crystal_density_method 'not measured'
_exptl_crystal_description prism
_exptl_crystal_F_000 1336
_exptl_crystal_size_max 0.36
_exptl_crystal_size_mid 0.24
_exptl_crystal_size_min 0.20
_refine_diff_density_max 0.493
_refine_diff_density_min -0.346
_refine_ls_extinction_method none
_refine_ls_goodness_of_fit_ref 1.080
_refine_ls_hydrogen_treatment mixed
_refine_ls_matrix_type full
_refine_ls_number_parameters 424
_refine_ls_number_reflns 6573
_refine_ls_number_restraints 26
_refine_ls_restrained_S_all 1.080
_refine_ls_R_factor_all 0.0537
_refine_ls_R_factor_gt 0.0361
_refine_ls_shift/su_max 0.000
_refine_ls_shift/su_mean 0.000
_refine_ls_structure_factor_coef Fsqd
_refine_ls_weighting_details 'calc w=1/[\s^2^(Fo^2^)+(0.0495P)^2^+0.9359P] where P=(Fo^2^+2Fc^2^)/3'
_refine_ls_weighting_scheme calc
_refine_ls_wR_factor_gt 0.0946
_refine_ls_wR_factor_ref 0.1047
_reflns_number_gt 4873
_reflns_number_total 6573
_reflns_threshold_expression I>2\s(I)
_cod_data_source_file ng2202.cif
_cod_data_source_block I
_cod_depositor_comments
;
The following automatic conversions were performed:
'_symmetry_cell_setting' value 'Monoclinic' changed to 'monoclinic'
according to '/home/saulius/struct/CIF-dictionaries/cif_core.dic'
dictionary named 'cif_core.dic' version 2.4.1 from 2010-06-29.

Automatic conversion script
Id: cif_fix_enum 1527 2010-12-29 10:47:43Z saulius 

The following automatic conversions were performed:

'_symmetry_cell_setting' value 'Monoclinic' changed to 'monoclinic'
according to /home/saulius/struct/CIF-dictionaries/cif_core.dic
dictionary named 'cif_core.dic' version 2.4.1 from 2010-06-29.

Automatic conversion script
Id: cif_fix_values 1715 2011-07-08 13:25:40Z adriana 
;
_cod_original_cell_volume 2872.9(10)
_cod_original_sg_symbol_H-M 'P 21/n'
_cod_database_code 2212313
_cod_database_fobs_code 2212313

loop_
_symmetry_equiv_pos_as_xyz
'x, y, z'
'-x+1/2, y+1/2, -z+1/2'
'-x, -y, -z'
'x-1/2, -y-1/2, z-1/2'

loop_
_atom_site_type_symbol
_atom_site_label
_atom_site_fract_x
_atom_site_fract_y
_atom_site_fract_z
_atom_site_U_iso_or_equiv
_atom_site_adp_type
_atom_site_calc_flag
_atom_site_refinement_flags
_atom_site_occupancy
_atom_site_disorder_assembly
_atom_site_disorder_group
Ni Ni1 0.0000 0.0000 0.0000 0.02752(10) Uani d S 1 . .
Ni Ni2 0.5000 0.5000 0.0000 0.03818(11) Uani d S 1 . .
O O1W -0.1929(2) -0.09489(12) 0.01522(5) 0.0453(4) Uani d D 1 . .
H H1W1 -0.248(3) -0.1158(17) -0.0102(5) 0.068 Uiso d D 1 . .
H H1W2 -0.175(3) -0.1395(14) 0.0365(7) 0.068 Uiso d D 1 . .
O O2W 0.1814(2) -0.08275(13) 0.04017(5) 0.0488(4) Uani d D 1 . .
H H2W1 0.253(3) -0.111(2) 0.0261(7) 0.073 Uiso d D 1 . .
H H2W2 0.184(3) -0.090(2) 0.0697(4) 0.073 Uiso d D 1 . .
O O3W -0.03022(18) 0.07887(11) 0.06297(5) 0.0371(3) Uani d D 1 . .
H H3W1 0.0623(18) 0.0820(16) 0.0806(8) 0.056 Uiso d D 1 . .
H H3W2 -0.079(3) 0.1341(11) 0.0609(9) 0.056 Uiso d D 1 . .
O O4W 0.5062(3) 0.62229(14) 0.04491(7) 0.0839(7) Uani d D 1 . .
H H4W1 0.559(4) 0.620(3) 0.0724(7) 0.126 Uiso d D 1 . .
H H4W2 0.472(5) 0.6783(14) 0.0358(12) 0.126 Uiso d D 1 . .
O O5W 0.7553(2) 0.48729(14) 0.01413(8) 0.0595(5) Uani d D 1 . .
H H5W1 0.802(3) 0.5432(10) 0.0136(11) 0.089 Uiso d D 1 . .
H H5W2 0.807(3) 0.4409(14) 0.0027(11) 0.089 Uiso d D 1 . .
O O6W 0.46912(19) 0.40564(12) 0.05867(6) 0.0461(4) Uani d D 1 . .
H H6W1 0.556(2) 0.3925(18) 0.0769(9) 0.069 Uiso d D 1 . .
H H6W2 0.402(2) 0.3588(14) 0.0541(10) 0.069 Uiso d D 1 . .
O O8W -0.1009(3) -0.23977(15) 0.08779(6) 0.0617(5) Uani d D 1 . .
H H8W1 -0.156(3) -0.280(2) 0.1029(9) 0.092 Uiso d D 1 . .
H H8W2 -0.021(3) -0.214(2) 0.1051(9) 0.092 Uiso d D 1 . .
O O9W 0.62804(19) 0.21301(12) 0.00770(5) 0.0424(3) Uani d D 1 . .
H H9W1 0.555(2) 0.1929(19) 0.0255(7) 0.064 Uiso d D 1 . .
H H9W2 0.706(2) 0.2419(19) 0.0264(7) 0.064 Uiso d D 1 . .
O O1 0.3046(2) 0.47286(11) 0.30423(5) 0.0428(4) Uani d D 1 . .
H H1O 0.280(3) 0.5122(17) 0.3254(8) 0.064 Uiso d D 1 . .
O O2 0.3176(2) 0.35790(11) 0.36377(5) 0.0476(4) Uani d . 1 . .
O O3 0.52478(16) 0.09055(9) 0.18874(4) 0.0317(3) Uani d . 1 . .
O O4 0.24480(17) 0.10095(10) 0.12472(5) 0.0359(3) Uani d . 1 . .
O O5 0.37915(19) 0.17685(12) 0.06774(5) 0.0441(4) Uani d . 1 . .
O O6 0.8303(2) 0.00276(11) 0.31017(6) 0.0456(4) Uani d D 1 . .
H H6O 0.801(3) -0.0373(18) 0.3299(8) 0.068 Uiso d D 1 . .
O O7 0.7911(2) 0.12046(11) 0.36564(5) 0.0422(3) Uani d . 1 . .
O O8 1.01029(17) 0.38756(10) 0.19073(4) 0.0340(3) Uani d . 1 . .
O O9 0.88721(19) 0.28772(12) 0.07120(5) 0.0444(4) Uani d . 1 . .
O O10 0.73766(17) 0.36726(10) 0.12333(5) 0.0352(3) Uani d . 1 . .
C C1 0.3300(2) 0.38144(14) 0.32082(7) 0.0324(4) Uani d . 1 . .
C C2 0.3766(2) 0.30762(14) 0.28405(6) 0.0294(4) Uani d . 1 . .
C C3 0.3814(3) 0.20523(14) 0.29591(6) 0.0338(4) Uani d . 1 . .
H H3 0.3517 0.1844 0.3263 0.041 Uiso calc R 1 . .
C C4 0.4293(2) 0.13502(14) 0.26336(6) 0.0329(4) Uani d . 1 . .
H H4 0.4318 0.0670 0.2716 0.040 Uiso calc R 1 . .
C C5 0.4744(2) 0.16622(13) 0.21776(6) 0.0275(4) Uani d . 1 . .
C C6 0.4677(2) 0.26743(14) 0.20489(6) 0.0335(4) Uani d . 1 . .
H H6 0.4956 0.2880 0.1742 0.040 Uiso calc R 1 . .
C C7 0.4189(2) 0.33749(14) 0.23828(7) 0.0335(4) Uani d . 1 . .
H H7 0.4145 0.4054 0.2299 0.040 Uiso calc R 1 . .
C C8 0.5453(2) 0.11124(14) 0.13835(6) 0.0308(4) Uani d . 1 . .
H H8A 0.6222 0.1682 0.1360 0.037 Uiso calc R 1 . .
C C9 0.6203(3) 0.01566(18) 0.11888(8) 0.0482(6) Uani d . 1 . .
H H9A 0.7262 0.0014 0.1377 0.072 Uiso calc R 1 . .
H H9B 0.6376 0.0249 0.0849 0.072 Uiso calc R 1 . .
H H9C 0.5443 -0.0397 0.1217 0.072 Uiso calc R 1 . .
C C10 0.3763(2) 0.13223(14) 0.10818(6) 0.0302(4) Uani d . 1 . .
C C11 0.8288(2) 0.09669(15) 0.32478(7) 0.0327(4) Uani d . 1 . .
C C12 0.8772(2) 0.16996(14) 0.28827(6) 0.0303(4) Uani d . 1 . .
C C13 0.9207(3) 0.14000(14) 0.24264(7) 0.0340(4) Uani d . 1 . .
H H13 0.9200 0.0718 0.2348 0.041 Uiso calc R 1 . .
C C14 0.9652(3) 0.20982(14) 0.20859(7) 0.0342(4) Uani d . 1 . .
H H14 0.9942 0.1889 0.1781 0.041 Uiso calc R 1 . .
C C15 0.9658(2) 0.31158(14) 0.22060(6) 0.0295(4) Uani d . 1 . .
C C16 0.9210(3) 0.34280(15) 0.26612(7) 0.0361(4) Uani d . 1 . .
H H16 0.9204 0.4110 0.2739 0.043 Uiso calc R 1 . .
C C17 0.8779(3) 0.27255(15) 0.29946(7) 0.0360(4) Uani d . 1 . .
H H17 0.8487 0.2936 0.3299 0.043 Uiso calc R 1 . .
C C18 1.0387(2) 0.36461(15) 0.14112(6) 0.0323(4) Uani d . 1 . .
H H18 1.1198 0.3093 0.1407 0.039 Uiso calc R 1 . .
C C19 1.1114(3) 0.46043(18) 0.12115(8) 0.0482(5) Uani d . 1 . .
H H19A 1.0312 0.5143 0.1219 0.072 Uiso calc R 1 . .
H H19B 1.1352 0.4493 0.0879 0.072 Uiso calc R 1 . .
H H19C 1.2136 0.4781 0.1411 0.072 Uiso calc R 1 . .
C C20 0.8742(2) 0.33723(13) 0.10997(6) 0.0299(4) Uani d . 1 . .
O O7W 0.9821(4) 0.64328(19) 0.01069(10) 0.0629(8) Uani d P 0.755(4) A 1
O O7W' 0.8726(13) 0.6614(6) -0.0021(3) 0.0629(8) Uani d P 0.245(4) A 2

loop_
_atom_site_aniso_label
_atom_site_aniso_U_11
_atom_site_aniso_U_22
_atom_site_aniso_U_33
_atom_site_aniso_U_12
_atom_site_aniso_U_13
_atom_site_aniso_U_23
Ni1 0.03295(18) 0.02586(17) 0.02366(16) 0.00154(13) 0.00264(13) 0.00041(12)
Ni2 0.0409(2) 0.0354(2) 0.0359(2) 0.00909(15) -0.00667(16) -0.00285(15)
O1W 0.0537(9) 0.0476(9) 0.0338(8) -0.0151(7) 0.0013(7) 0.0035(6)
O2W 0.0592(10) 0.0603(10) 0.0274(7) 0.0291(8) 0.0071(7) 0.0054(7)
O3W 0.0384(8) 0.0388(8) 0.0333(7) 0.0060(6) 0.0001(6) -0.0080(6)
O4W 0.142(2) 0.0469(11) 0.0535(11) 0.0310(12) -0.0322(12) -0.0141(9)
O5W 0.0449(9) 0.0545(11) 0.0767(12) 0.0081(8) -0.0050(9) 0.0129(10)
O6W 0.0410(8) 0.0481(9) 0.0475(9) 0.0050(7) -0.0022(7) 0.0031(7)
O8W 0.0834(13) 0.0610(12) 0.0393(9) -0.0296(9) 0.0001(9) 0.0111(8)
O9W 0.0473(9) 0.0401(8) 0.0414(8) 0.0006(7) 0.0131(7) -0.0030(6)
O1 0.0675(10) 0.0297(8) 0.0331(7) 0.0121(7) 0.0144(7) -0.0009(6)
O2 0.0791(11) 0.0389(8) 0.0258(7) 0.0114(8) 0.0108(7) -0.0012(6)
O3 0.0420(7) 0.0277(7) 0.0256(6) 0.0044(5) 0.0049(6) -0.0027(5)
O4 0.0354(7) 0.0407(8) 0.0317(7) -0.0078(6) 0.0046(6) 0.0045(6)
O5 0.0510(9) 0.0528(9) 0.0283(7) -0.0140(7) 0.0035(6) 0.0083(6)
O6 0.0727(11) 0.0268(7) 0.0414(8) -0.0044(7) 0.0252(8) 0.0007(6)
O7 0.0613(9) 0.0387(8) 0.0279(7) 0.0027(7) 0.0111(6) 0.0018(6)
O8 0.0469(8) 0.0295(7) 0.0260(6) -0.0062(6) 0.0056(6) 0.0009(5)
O9 0.0493(8) 0.0493(9) 0.0349(7) 0.0070(7) 0.0057(7) -0.0145(6)
O10 0.0364(7) 0.0361(7) 0.0335(7) 0.0043(6) 0.0058(6) -0.0021(6)
C1 0.0366(10) 0.0319(10) 0.0285(9) 0.0043(8) 0.0032(8) -0.0021(7)
C2 0.0331(9) 0.0304(10) 0.0243(8) 0.0029(7) 0.0013(7) -0.0016(7)
C3 0.0485(11) 0.0314(10) 0.0220(8) 0.0008(8) 0.0060(8) 0.0020(7)
C4 0.0466(11) 0.0249(9) 0.0274(9) 0.0014(8) 0.0041(8) 0.0017(7)
C5 0.0299(9) 0.0280(9) 0.0240(8) 0.0008(7) -0.0001(7) -0.0046(7)
C6 0.0448(11) 0.0310(10) 0.0258(9) -0.0020(8) 0.0092(8) 0.0014(7)
C7 0.0447(11) 0.0262(9) 0.0300(9) 0.0000(8) 0.0053(8) 0.0007(7)
C8 0.0344(10) 0.0328(10) 0.0267(9) -0.0024(7) 0.0096(8) -0.0025(7)
C9 0.0551(14) 0.0501(14) 0.0423(12) 0.0136(10) 0.0191(11) -0.0048(10)
C10 0.0397(10) 0.0262(9) 0.0254(8) -0.0040(7) 0.0061(8) -0.0022(7)
C11 0.0354(10) 0.0333(10) 0.0293(9) 0.0007(8) 0.0036(8) 0.0002(7)
C12 0.0349(10) 0.0300(9) 0.0260(9) -0.0010(7) 0.0033(8) 0.0008(7)
C13 0.0460(11) 0.0246(9) 0.0318(9) 0.0017(8) 0.0066(8) -0.0013(7)
C14 0.0471(11) 0.0306(10) 0.0261(9) 0.0015(8) 0.0090(8) -0.0002(7)
C15 0.0325(9) 0.0292(9) 0.0262(8) -0.0021(7) -0.0002(8) 0.0024(7)
C16 0.0508(12) 0.0271(10) 0.0312(9) -0.0038(8) 0.0080(9) -0.0043(7)
C17 0.0498(12) 0.0325(10) 0.0268(9) -0.0023(8) 0.0095(9) -0.0043(7)
C18 0.0370(10) 0.0326(10) 0.0283(9) 0.0005(8) 0.0075(8) 0.0014(7)
C19 0.0561(14) 0.0484(13) 0.0420(11) -0.0169(11) 0.0138(10) 0.0036(10)
C20 0.0409(10) 0.0220(9) 0.0276(9) 0.0008(7) 0.0073(8) 0.0026(7)
O7W 0.072(2) 0.0544(14) 0.0668(15) -0.0060(14) 0.0272(15) -0.0023(11)
O7W' 0.072(2) 0.0544(14) 0.0668(15) -0.0060(14) 0.0272(15) -0.0023(11)

loop_
_atom_type_symbol
_atom_type_description
_atom_type_scat_dispersion_real
_atom_type_scat_dispersion_imag
_atom_type_scat_source
C C 0.0033 0.0016 'International Tables Vol C Tables 4.2.6.8 and 6.1.1.4'
H H 0.0000 0.0000 'International Tables Vol C Tables 4.2.6.8 and 6.1.1.4'
O O 0.0106 0.0060 'International Tables Vol C Tables 4.2.6.8 and 6.1.1.4'
Ni Ni 0.3393 1.1124 'International Tables Vol C Tables 4.2.6.8 and 6.1.1.4'

loop_
_geom_angle_atom_site_label_1
_geom_angle_atom_site_label_2
_geom_angle_atom_site_label_3
_geom_angle_site_symmetry_1
_geom_angle_site_symmetry_3
_geom_angle
_geom_angle_publ_flag
O2W Ni1 O2W . 3 180.00(11) yes
O2W Ni1 O3W . . 87.95(6) yes
O2W Ni1 O3W 3 . 92.05(6) yes
O2W Ni1 O3W . 3 92.05(6) yes
O2W Ni1 O3W 3 3 87.95(6) yes
O3W Ni1 O3W . 3 180.00(11) yes
O2W Ni1 O1W . 3 86.29(7) yes
O2W Ni1 O1W 3 3 93.71(7) yes
O3W Ni1 O1W . 3 90.87(6) yes
O3W Ni1 O1W 3 3 89.13(6) yes
O2W Ni1 O1W . . 93.71(7) yes
O2W Ni1 O1W 3 . 86.29(7) yes
O3W Ni1 O1W . . 89.13(6) yes
O3W Ni1 O1W 3 . 90.87(6) yes
O1W Ni1 O1W 3 . 180.00(10) yes
O4W Ni2 O4W . 3_665 180.00(10) yes
O4W Ni2 O5W . . 89.59(10) yes
O4W Ni2 O5W 3_665 . 90.41(10) yes
O4W Ni2 O5W . 3_665 90.41(10) yes
O4W Ni2 O5W 3_665 3_665 89.59(10) yes
O5W Ni2 O5W . 3_665 180.00(10) yes
O4W Ni2 O6W . . 90.73(8) yes
O4W Ni2 O6W 3_665 . 89.27(8) yes
O5W Ni2 O6W . . 90.18(7) yes
O5W Ni2 O6W 3_665 . 89.82(7) yes
O4W Ni2 O6W . 3_665 89.27(8) yes
O4W Ni2 O6W 3_665 3_665 90.73(8) yes
O5W Ni2 O6W . 3_665 89.82(7) yes
O5W Ni2 O6W 3_665 3_665 90.18(7) yes
O6W Ni2 O6W . 3_665 180.00(9) yes
Ni1 O1W H1W1 . . 111.9(17) no
Ni1 O1W H1W2 . . 119.8(18) no
H1W1 O1W H1W2 . . 112.6(16) no
Ni1 O2W H2W1 . . 119.2(17) no
Ni1 O2W H2W2 . . 123.0(17) no
H2W1 O2W H2W2 . . 117.8(17) no
Ni1 O3W H3W1 . . 109.3(16) no
Ni1 O3W H3W2 . . 119.5(17) no
H3W1 O3W H3W2 . . 111.8(15) no
Ni2 O4W H4W1 . . 120(2) no
Ni2 O4W H4W2 . . 124(2) no
H4W1 O4W H4W2 . . 116(4) no
Ni2 O5W H5W1 . . 111(2) no
Ni2 O5W H5W2 . . 122(2) no
H5W1 O5W H5W2 . . 114.4(17) no
Ni2 O6W H6W1 . . 115.5(18) no
Ni2 O6W H6W2 . . 118.1(18) no
H6W1 O6W H6W2 . . 115.0(16) no
H8W1 O8W H8W2 . . 113.5(16) no
H9W1 O9W H9W2 . . 107.5(14) no
C1 O1 H1O . . 113(2) no
C5 O3 C8 . . 119.25(14) no
C11 O6 H6O . . 114(2) no
C15 O8 C18 . . 119.06(14) no
O2 C1 O1 . . 122.92(17) no
O2 C1 C2 . . 122.15(17) no
O1 C1 C2 . . 114.93(16) no
C7 C2 C3 . . 118.91(17) no
C7 C2 C1 . . 121.74(17) no
C3 C2 C1 . . 119.33(16) no
C4 C3 C2 . . 120.92(17) no
C4 C3 H3 . . 119.5 no
C2 C3 H3 . . 119.5 no
C3 C4 C5 . . 119.60(17) no
C3 C4 H4 . . 120.2 no
C5 C4 H4 . . 120.2 no
O3 C5 C6 . . 124.73(16) no
O3 C5 C4 . . 114.83(16) no
C6 C5 C4 . . 120.43(16) no
C7 C6 C5 . . 119.20(17) no
C7 C6 H6 . . 120.4 no
C5 C6 H6 . . 120.4 no
C6 C7 C2 . . 120.91(18) no
C6 C7 H7 . . 119.5 no
C2 C7 H7 . . 119.5 no
O3 C8 C9 . . 105.44(15) no
O3 C8 C10 . . 111.62(15) no
C9 C8 C10 . . 108.70(16) no
O3 C8 H8A . . 110.3 no
C9 C8 H8A . . 110.3 no
C10 C8 H8A . . 110.3 no
C8 C9 H9A . . 109.5 no
C8 C9 H9B . . 109.5 no
H9A C9 H9B . . 109.5 no
C8 C9 H9C . . 109.5 no
H9A C9 H9C . . 109.5 no
H9B C9 H9C . . 109.5 no
O5 C10 O4 . . 124.54(18) no
O5 C10 C8 . . 117.50(17) no
O4 C10 C8 . . 117.92(16) no
O7 C11 O6 . . 122.18(18) no
O7 C11 C12 . . 123.60(18) no
O6 C11 C12 . . 114.21(16) no
C13 C12 C17 . . 118.76(17) no
C13 C12 C11 . . 121.87(17) no
C17 C12 C11 . . 119.37(16) no
C14 C13 C12 . . 121.21(17) no
C14 C13 H13 . . 119.4 no
C12 C13 H13 . . 119.4 no
C13 C14 C15 . . 119.07(17) no
C13 C14 H14 . . 120.5 no
C15 C14 H14 . . 120.5 no
O8 C15 C14 . . 124.76(16) no
O8 C15 C16 . . 114.90(16) no
C14 C15 C16 . . 120.33(17) no
C17 C16 C15 . . 119.79(18) no
C17 C16 H16 . . 120.1 no
C15 C16 H16 . . 120.1 no
C16 C17 C12 . . 120.83(17) no
C16 C17 H17 . . 119.6 no
C12 C17 H17 . . 119.6 no
O8 C18 C19 . . 105.48(16) no
O8 C18 C20 . . 111.35(15) no
C19 C18 C20 . . 109.65(16) no
O8 C18 H18 . . 110.1 no
C19 C18 H18 . . 110.1 no
C20 C18 H18 . . 110.1 no
C18 C19 H19A . . 109.5 no
C18 C19 H19B . . 109.5 no
H19A C19 H19B . . 109.5 no
C18 C19 H19C . . 109.5 no
H19A C19 H19C . . 109.5 no
H19B C19 H19C . . 109.5 no
O10 C20 O9 . . 124.34(18) no
O10 C20 C18 . . 118.96(16) no
O9 C20 C18 . . 116.66(17) no

loop_
_geom_bond_atom_site_label_1
_geom_bond_atom_site_label_2
_geom_bond_site_symmetry_2
_geom_bond_distance
_geom_bond_publ_flag
Ni1 O2W . 2.0397(14) yes
Ni1 O2W 3 2.0397(14) yes
Ni1 O3W . 2.0491(14) yes
Ni1 O3W 3 2.0491(14) yes
Ni1 O1W 3 2.0648(15) yes
Ni1 O1W . 2.0648(15) yes
Ni2 O4W . 2.0310(17) yes
Ni2 O4W 3_665 2.0310(17) yes
Ni2 O5W . 2.0385(17) yes
Ni2 O5W 3_665 2.0385(17) yes
Ni2 O6W . 2.0685(16) yes
Ni2 O6W 3_665 2.0685(16) yes
O1W H1W1 . 0.827(9) no
O1W H1W2 . 0.831(19) no
O2W H2W1 . 0.81(2) no
O2W H2W2 . 0.811(9) no
O3W H3W1 . 0.837(9) no
O3W H3W2 . 0.827(9) no
O4W H4W1 . 0.821(10) no
O4W H4W2 . 0.820(10) no
O5W H5W1 . 0.833(10) no
O5W H5W2 . 0.822(10) no
O6W H6W1 . 0.83(2) no
O6W H6W2 . 0.821(9) no
O8W H8W1 . 0.83(3) no
O8W H8W2 . 0.83(3) no
O9W H9W1 . 0.841(9) no
O9W H9W2 . 0.85(2) no
O1 C1 . 1.303(2) no
O1 H1O . 0.818(10) no
O2 C1 . 1.228(2) no
O3 C5 . 1.366(2) no
O3 C8 . 1.430(2) no
O4 C10 . 1.256(2) no
O5 C10 . 1.255(2) no
O6 C11 . 1.309(2) no
O6 H6O . 0.810(10) no
O7 C11 . 1.228(2) no
O8 C15 . 1.367(2) no
O8 C18 . 1.430(2) no
O9 C20 . 1.259(2) no
O10 C20 . 1.251(2) no
C1 C2 . 1.478(2) no
C2 C7 . 1.387(3) no
C2 C3 . 1.396(3) no
C3 C4 . 1.370(3) no
C3 H3 . 0.9300 no
C4 C5 . 1.395(2) no
C4 H4 . 0.9300 no
C5 C6 . 1.387(3) no
C6 C7 . 1.387(3) no
C6 H6 . 0.9300 no
C7 H7 . 0.9300 no
C8 C9 . 1.522(3) no
C8 C10 . 1.528(3) no
C8 H8A . 0.9800 no
C9 H9A . 0.9600 no
C9 H9B . 0.9600 no
C9 H9C . 0.9600 no
C11 C12 . 1.473(3) no
C12 C13 . 1.387(3) no
C12 C17 . 1.395(3) no
C13 C14 . 1.385(3) no
C13 H13 . 0.9300 no
C14 C15 . 1.389(3) no
C14 H14 . 0.9300 no
C15 C16 . 1.393(3) no
C16 C17 . 1.372(3) no
C16 H16 . 0.9300 no
C17 H17 . 0.9300 no
C18 C19 . 1.522(3) no
C18 C20 . 1.529(3) no
C18 H18 . 0.9800 no
C19 H19A . 0.9600 no
C19 H19B . 0.9600 no
C19 H19C . 0.9600 no

loop_
_geom_hbond_atom_site_label_D
_geom_hbond_atom_site_label_H
_geom_hbond_atom_site_label_A
_geom_hbond_site_symmetry_A
_geom_hbond_distance_DH
_geom_hbond_distance_HA
_geom_hbond_distance_DA
_geom_hbond_angle_DHA
_geom_hbond_publ_flag
O1W H1W1 O5 3 0.827(9) 1.968(10) 2.792(2) 175(2) yes
O1W H1W2 O8W . 0.831(19) 1.975(10) 2.801(2) 173(3) yes
O2W H2W1 O9W 3_655 0.81(2) 1.939(13) 2.726(2) 162(3) yes
O2W H2W2 O2 2_545 0.811(9) 1.943(12) 2.738(2) 166(3) yes
O3W H3W1 O4 . 0.837(9) 1.805(11) 2.636(2) 171(2) yes
O3W H3W2 O9 1_455 0.83(2) 2.079(13) 2.862(2) 158(2) yes
O4W H4W1 O7 2_655 0.821(10) 1.965(11) 2.781(2) 173(4) yes
O4W H4W2 O9W 3_665 0.820(10) 1.98(3) 2.766(2) 160(3) yes
O6W H6W1 O10 . 0.83(3) 1.851(10) 2.675(2) 174(3) yes
O6W H6W2 O5 . 0.821(9) 2.452(18) 3.135(2) 141(2) yes
O8W H8W1 O7 2_545 0.83(3) 1.96(3) 2.788(2) 176(3) yes
O8W H8W2 O2 2_545 0.83(3) 1.991(10) 2.809(2) 170(3) yes
O9W H9W1 O5 . 0.841(9) 1.922(11) 2.750(2) 168(3) yes
O9W H9W2 O9 . 0.85(2) 1.894(10) 2.737(2) 172(3) yes
O1 H1O O4 2 0.818(10) 1.827(11) 2.6401(19) 172(3) yes
O6 H6O O10 2_645 0.810(10) 1.847(11) 2.6522(19) 173(3) yes

loop_
_geom_torsion_atom_site_label_1
_geom_torsion_atom_site_label_2
_geom_torsion_atom_site_label_3
_geom_torsion_atom_site_label_4
_geom_torsion
_geom_torsion_publ_flag
O2 C1 C2 C7 -168.59(19) no
O1 C1 C2 C7 11.0(3) no
O2 C1 C2 C3 10.1(3) no
O1 C1 C2 C3 -170.31(18) no
C7 C2 C3 C4 0.9(3) no
C1 C2 C3 C4 -177.86(18) no
C2 C3 C4 C5 0.2(3) no
C8 O3 C5 C6 -11.5(3) no
C8 O3 C5 C4 169.16(15) no
C3 C4 C5 O3 178.15(17) no
C3 C4 C5 C6 -1.3(3) no
O3 C5 C6 C7 -178.11(17) no
C4 C5 C6 C7 1.2(3) no
C5 C6 C7 C2 -0.1(3) no
C3 C2 C7 C6 -0.9(3) no
C1 C2 C7 C6 177.82(18) no
C5 O3 C8 C9 173.77(16) no
C5 O3 C8 C10 -68.4(2) no
O3 C8 C10 O5 161.48(16) no
C9 C8 C10 O5 -82.6(2) no
O3 C8 C10 O4 -20.7(2) no
C9 C8 C10 O4 95.1(2) no
O7 C11 C12 C13 179.34(19) no
O6 C11 C12 C13 -0.2(3) no
O7 C11 C12 C17 -1.3(3) no
O6 C11 C12 C17 179.07(18) no
C17 C12 C13 C14 0.4(3) no
C11 C12 C13 C14 179.69(18) no
C12 C13 C14 C15 -0.1(3) no
C18 O8 C15 C14 8.3(3) no
C18 O8 C15 C16 -172.57(16) no
C13 C14 C15 O8 178.65(17) no
C13 C14 C15 C16 -0.5(3) no
O8 C15 C16 C17 -178.51(18) no
C14 C15 C16 C17 0.7(3) no
C15 C16 C17 C12 -0.4(3) no
C13 C12 C17 C16 -0.2(3) no
C11 C12 C17 C16 -179.49(18) no
C15 O8 C18 C19 -171.43(16) no
C15 O8 C18 C20 69.7(2) no
O8 C18 C20 O10 22.7(2) no
C19 C18 C20 O10 -93.7(2) no
O8 C18 C20 O9 -159.48(16) no
C19 C18 C20 O9 84.2(2) no
